data_7704960
loop_
_publ_author_name
'Freccero, R.'
'De Negri, S.'
'Saccone, A.'
'Solokha, P.'

_publ_section_title
;
 Solid state interactions in the La-Au-Mg system: phase equilibria, novel
 compounds and chemical bonding.
;
_journal_issue 34
_journal_name_full 'Dalton transactions (Cambridge, England : 2003)'
_journal_page_first 12056
_journal_page_last 12067
_journal_paper_doi 10.1039/d0dt02359k
_journal_volume 49
_journal_year 2020
_chemical_formula_sum 'Au La Mg2'
_chemical_formula_weight 384.50
_space_group_crystal_system orthorhombic
_space_group_IT_number 63
_space_group_name_Hall '-C 2c 2'
_space_group_name_H-M_alt 'C m c m'
_audit_creation_method SHELXL-2014/7
_audit_update_record
;
2020-03-26 deposited with the CCDC.	2020-07-28 downloaded from the CCDC.
;
_cell_angle_alpha 90
_cell_angle_beta 90
_cell_angle_gamma 90
_cell_formula_units_Z 4
_cell_length_a 4.5270(9)
_cell_length_b 10.633(2)
_cell_length_c 8.1096(16)
_cell_measurement_reflns_used 367
_cell_measurement_temperature 293(2)
_cell_measurement_theta_max 31.289
_cell_measurement_theta_min 3.832
_cell_volume 390.36(13)
_computing_structure_refinement 'SHELXL-2014/7 (Sheldrick, 2014)'
_diffrn_ambient_temperature 295(2)
_diffrn_measured_fraction_theta_full 1.000
_diffrn_measured_fraction_theta_max 0.990
_diffrn_measurement_device_type 'Bruker APEXII'
_diffrn_measurement_method '\w scans'
_diffrn_radiation_monochromator graphite
_diffrn_radiation_source 'fine-focus sealed tube'
_diffrn_radiation_type MoK\a
_diffrn_radiation_wavelength 0.71073
_diffrn_reflns_av_R_equivalents 0.0497
_diffrn_reflns_av_unetI/netI 0.0250
_diffrn_reflns_Laue_measured_fraction_full 1.000
_diffrn_reflns_Laue_measured_fraction_max 0.990
_diffrn_reflns_limit_h_max 6
_diffrn_reflns_limit_h_min -6
_diffrn_reflns_limit_k_max 15
_diffrn_reflns_limit_k_min -15
_diffrn_reflns_limit_l_max 11
_diffrn_reflns_limit_l_min -11
_diffrn_reflns_number 4313
_diffrn_reflns_point_group_measured_fraction_full 1.000
_diffrn_reflns_point_group_measured_fraction_max 0.990
_diffrn_reflns_theta_full 25.242
_diffrn_reflns_theta_max 31.289
_diffrn_reflns_theta_min 3.832
_exptl_absorpt_coefficient_mu 48.394
_exptl_absorpt_correction_T_max 0.68
_exptl_absorpt_correction_T_min 0.2
_exptl_absorpt_correction_type multi-scan
_exptl_absorpt_process_details 'Bruker SADABS'
_exptl_crystal_colour 'metallic luster'
_exptl_crystal_density_diffrn 6.542
_exptl_crystal_density_method 'not measured'
_exptl_crystal_description 'irregularly shaped'
_exptl_crystal_F_000 640
_exptl_crystal_size_max 0.06
_exptl_crystal_size_mid 0.04
_exptl_crystal_size_min 0.03
_refine_diff_density_max 1.684
_refine_diff_density_min -1.383
_refine_diff_density_rms 0.314
_refine_ls_extinction_coef 0.0020(2)
_refine_ls_extinction_expression Fc^*^=kFc[1+0.001xFc^2^\l^3^/sin(2\q)]^-1/4^
_refine_ls_extinction_method 'SHELXL-2014/7 (Sheldrick 2014'
_refine_ls_goodness_of_fit_ref 1.058
_refine_ls_hydrogen_treatment undef
_refine_ls_matrix_type full
_refine_ls_number_parameters 16
_refine_ls_number_reflns 377
_refine_ls_number_restraints 0
_refine_ls_restrained_S_all 1.058
_refine_ls_R_factor_all 0.0187
_refine_ls_R_factor_gt 0.0178
_refine_ls_shift/su_max 0.000
_refine_ls_shift/su_mean 0.000
_refine_ls_structure_factor_coef Fsqd
_refine_ls_weighting_details 'w=1/[\s^2^(Fo^2^)+(0.0241P)^2^+0.1778P] where P=(Fo^2^+2Fc^2^)/3'
_refine_ls_weighting_scheme calc
_refine_ls_wR_factor_gt 0.0419
_refine_ls_wR_factor_ref 0.0422
_reflns_Friedel_coverage 0.000
_reflns_number_gt 367
_reflns_number_total 377
_reflns_threshold_expression 'I > 2\s(I)'
_cod_data_source_file d0dt02359k2.cif
_cod_data_source_block shelx_CCDC1
_cod_depositor_comments 'Adding full bibliography for 7704959--7704962.cif.'
_cod_original_cell_volume 390.38(13)
_cod_database_code 7704960
_shelx_shelxl_version_number 2014/7
_shelx_space_group_comment
;
The symmetry employed for this shelxl refinement is uniquely defined
by the following loop, which should always be used as a source of
symmetry information in preference to the above space-group names.
They are only intended as comments.
;

loop_
_space_group_symop_operation_xyz
'x, y, z'
'-x, -y, z+1/2'
'-x, y, -z+1/2'
'x, -y, -z'
'x+1/2, y+1/2, z'
'-x+1/2, -y+1/2, z+1/2'
'-x+1/2, y+1/2, -z+1/2'
'x+1/2, -y+1/2, -z'
'-x, -y, -z'
'x, y, -z-1/2'
'x, -y, z-1/2'
'-x, y, z'
'-x+1/2, -y+1/2, -z'
'x+1/2, y+1/2, -z-1/2'
'x+1/2, -y+1/2, z-1/2'
'-x+1/2, y+1/2, z'

loop_
_atom_site_label
_atom_site_type_symbol
_atom_site_fract_x
_atom_site_fract_y
_atom_site_fract_z
_atom_site_U_iso_or_equiv
_atom_site_adp_type
_atom_site_occupancy
_atom_site_site_symmetry_order
_atom_site_calc_flag
_atom_site_refinement_flags_posn
_atom_site_refinement_flags_adp
_atom_site_refinement_flags_occupancy
_atom_site_disorder_assembly
_atom_site_disorder_group
Au Au 0.0000 0.77164(2) 0.2500 0.01224(12) Uani 1 4 d S T P . .
La La 0.0000 0.05961(4) 0.2500 0.01374(13) Uani 1 4 d S T P . .
Mg Mg 0.0000 0.35019(17) 0.0553(2) 0.0135(4) Uani 1 2 d S T P . .

loop_
_atom_site_aniso_label
_atom_site_aniso_U_11
_atom_site_aniso_U_22
_atom_site_aniso_U_33
_atom_site_aniso_U_23
_atom_site_aniso_U_13
_atom_site_aniso_U_12
Au 0.01228(17) 0.01246(17) 0.01197(17) 0.000 0.000 0.000
La 0.0146(2) 0.0118(2) 0.0149(2) 0.000 0.000 0.000
Mg 0.0146(8) 0.0156(8) 0.0102(9) 0.0003(6) 0.000 0.000

loop_
_atom_type_symbol
_atom_type_description
_atom_type_scat_dispersion_real
_atom_type_scat_dispersion_imag
_atom_type_scat_source
Mg Mg 0.0486 0.0363 'International Tables Vol C Tables 4.2.6.8 and 6.1.1.4'
La La -0.2871 2.4523 'International Tables Vol C Tables 4.2.6.8 and 6.1.1.4'
Au Au -2.0133 8.8022 'International Tables Vol C Tables 4.2.6.8 and 6.1.1.4'

loop_
_geom_angle_atom_site_label_1
_geom_angle_atom_site_label_2
_geom_angle_atom_site_label_3
_geom_angle
_geom_angle_site_symmetry_1
_geom_angle_site_symmetry_3
_geom_angle_publ_flag
Mg Au Mg 124.76(8) 9_565 2_565 ?
Mg Au Mg 128.28(3) 9_565 14_556 ?
Mg Au Mg 69.46(4) 2_565 14_556 ?
Mg Au Mg 69.46(4) 9_565 5_455 ?
Mg Au Mg 128.28(3) 2_565 5_455 ?
Mg Au Mg 146.32(7) 14_556 5_455 ?
Mg Au Mg 69.46(4) 9_565 5 ?
Mg Au Mg 128.28(3) 2_565 5 ?
Mg Au Mg 66.40(7) 14_556 5 ?
Mg Au Mg 103.44(6) 5_455 5 ?
Mg Au Mg 128.28(3) 9_565 14_456 ?
Mg Au Mg 69.46(4) 2_565 14_456 ?
Mg Au Mg 103.44(6) 14_556 14_456 ?
Mg Au Mg 66.40(7) 5_455 14_456 ?
Mg Au Mg 146.32(7) 5 14_456 ?
Mg Au La 117.62(4) 9_565 1_565 ?
Mg Au La 117.62(4) 2_565 1_565 ?
Mg Au La 73.16(4) 14_556 1_565 ?
Mg Au La 73.16(4) 5_455 1_565 ?
Mg Au La 73.16(4) 5 1_565 ?
Mg Au La 73.16(4) 14_456 1_565 ?
Mg Au La 70.90(3) 9_565 5_455 ?
Mg Au La 70.90(3) 2_565 5_455 ?
Mg Au La 139.52(4) 14_556 5_455 ?
Mg Au La 69.41(3) 5_455 5_455 ?
Mg Au La 139.52(4) 5 5_455 ?
Mg Au La 69.41(3) 14_456 5_455 ?
La Au La 134.887(10) 1_565 5_455 ?
Mg Au La 70.90(3) 9_565 5 ?
Mg Au La 70.90(3) 2_565 5 ?
Mg Au La 69.41(3) 14_556 5 ?
Mg Au La 139.52(4) 5_455 5 ?
Mg Au La 69.41(3) 5 5 ?
Mg Au La 139.52(4) 14_456 5 ?
La Au La 134.887(10) 1_565 5 ?
La Au La 90.23(2) 5_455 5 ?
Au La Au 134.888(10) 1_545 5_545 ?
Au La Au 134.888(10) 1_545 5_445 ?
Au La Au 90.22(2) 5_545 5_445 ?
Au La Mg 152.93(3) 1_545 . ?
Au La Mg 51.066(17) 5_545 . ?
Au La Mg 51.066(17) 5_445 . ?
Au La Mg 152.93(3) 1_545 10_556 ?
Au La Mg 51.066(17) 5_545 10_556 ?
Au La Mg 51.066(16) 5_445 10_556 ?
Mg La Mg 54.13(7) . 10_556 ?
Au La Mg 105.96(3) 1_545 6 ?
Au La Mg 49.18(3) 5_545 6 ?
Au La Mg 105.41(3) 5_445 6 ?
Mg La Mg 94.48(2) . 6 ?
Mg La Mg 55.41(4) 10_556 6 ?
Au La Mg 105.96(3) 1_545 13_455 ?
Au La Mg 105.41(3) 5_545 13_455 ?
Au La Mg 49.18(3) 5_445 13_455 ?
Mg La Mg 55.41(4) . 13_455 ?
Mg La Mg 94.48(2) 10_556 13_455 ?
Mg La Mg 148.09(6) 6 13_455 ?
Au La Mg 105.96(3) 1_545 6_455 ?
Au La Mg 105.41(3) 5_545 6_455 ?
Au La Mg 49.18(3) 5_445 6_455 ?
Mg La Mg 94.48(2) . 6_455 ?
Mg La Mg 55.41(4) 10_556 6_455 ?
Mg La Mg 80.90(5) 6 6_455 ?
Mg La Mg 90.41(5) 13_455 6_455 ?
Au La Mg 105.96(3) 1_545 13 ?
Au La Mg 49.18(3) 5_545 13 ?
Au La Mg 105.41(3) 5_445 13 ?
Mg La Mg 55.41(4) . 13 ?
Mg La Mg 94.48(2) 10_556 13 ?
Mg La Mg 90.41(5) 6 13 ?
Mg La Mg 80.90(5) 13_455 13 ?
Mg La Mg 148.09(6) 6_455 13 ?
Au La Mg 51.10(3) 1_545 5_445 ?
Au La Mg 153.56(3) 5_545 5_445 ?
Au La Mg 89.48(2) 5_445 5_445 ?
Mg La Mg 110.89(5) . 5_445 ?
Mg La Mg 139.62(2) 10_556 5_445 ?
Mg La Mg 154.51(4) 6 5_445 ?
Mg La Mg 56.12(5) 13_455 5_445 ?
Mg La Mg 94.27(3) 6_455 5_445 ?
Mg La Mg 105.71(2) 13 5_445 ?
Au La Mg 51.10(3) 1_545 14_446 ?
Au La Mg 153.56(3) 5_545 14_446 ?
Au La Mg 89.48(2) 5_445 14_446 ?
Mg La Mg 139.62(2) . 14_446 ?
Mg La Mg 110.89(5) 10_556 14_446 ?
Mg La Mg 105.71(2) 6 14_446 ?
Mg La Mg 94.27(3) 13_455 14_446 ?
Mg La Mg 56.12(5) 6_455 14_446 ?
Mg La Mg 154.51(4) 13 14_446 ?
Mg La Mg 52.88(6) 5_445 14_446 ?
Au La Mg 51.10(3) 1_545 14_546 ?
Au La Mg 89.48(3) 5_545 14_546 ?
Au La Mg 153.56(3) 5_445 14_546 ?
Mg La Mg 139.62(2) . 14_546 ?
Mg La Mg 110.89(5) 10_556 14_546 ?
Mg La Mg 56.12(5) 6 14_546 ?
Mg La Mg 154.51(4) 13_455 14_546 ?
Mg La Mg 105.71(2) 6_455 14_546 ?
Mg La Mg 94.27(3) 13 14_546 ?
Mg La Mg 102.20(5) 5_445 14_546 ?
Mg La Mg 79.33(4) 14_446 14_546 ?
Au Mg Au 110.54(4) 9_565 5_545 ?
Au Mg Au 110.54(4) 9_565 5_445 ?
Au Mg Au 103.44(6) 5_545 5_445 ?
Au Mg Mg 152.38(4) 9_565 10_556 ?
Au Mg Mg 56.80(3) 5_545 10_556 ?
Au Mg Mg 56.80(3) 5_445 10_556 ?
Au Mg Mg 56.57(6) 9_565 13_455 ?
Au Mg Mg 120.68(9) 5_545 13_455 ?
Au Mg Mg 53.97(4) 5_445 13_455 ?
Mg Mg Mg 106.09(7) 10_556 13_455 ?
Au Mg Mg 56.57(6) 9_565 13 ?
Au Mg Mg 53.97(4) 5_545 13 ?
Au Mg Mg 120.68(9) 5_445 13 ?
Mg Mg Mg 106.09(7) 10_556 13 ?
Mg Mg Mg 88.79(9) 13_455 13 ?
Au Mg Mg 101.90(9) 9_565 9_565 ?
Au Mg Mg 115.29(5) 5_545 9_565 ?
Au Mg Mg 115.29(5) 5_445 9_565 ?
Mg Mg Mg 105.72(7) 10_556 9_565 ?
Mg Mg Mg 123.97(8) 13_455 9_565 ?
Mg Mg Mg 123.97(8) 13 9_565 ?
Au Mg La 89.45(5) 9_565 . ?
Au Mg La 59.53(3) 5_545 . ?
Au Mg La 59.53(3) 5_445 . ?
Mg Mg La 62.93(3) 10_556 . ?
Mg Mg La 62.59(6) 13_455 . ?
Mg Mg La 62.59(6) 13 . ?
Mg Mg La 168.66(10) 9_565 . ?
Au Mg La 59.91(4) 9_565 13_455 ?
Au Mg La 167.82(6) 5_545 13_455 ?
Au Mg La 87.647(18) 5_445 13_455 ?
Mg Mg La 135.20(3) 10_556 13_455 ?
Mg Mg La 62.00(5) 13_455 13_455 ?
Mg Mg La 115.99(9) 13 13_455 ?
Mg Mg La 62.81(5) 9_565 13_455 ?
La Mg La 124.59(4) . 13_455 ?
Au Mg La 59.91(4) 9_565 13 ?
Au Mg La 87.647(18) 5_545 13 ?
Au Mg La 167.82(6) 5_445 13 ?
Mg Mg La 135.20(3) 10_556 13 ?
Mg Mg La 115.99(9) 13_455 13 ?
Mg Mg La 62.00(5) 13 13 ?
Mg Mg La 62.81(5) 9_565 13 ?
La Mg La 124.59(4) . 13 ?
La Mg La 80.90(5) 13_455 13 ?
Au Mg La 133.29(4) 9_565 5 ?
Au Mg La 55.74(3) 5_545 5 ?
Au Mg La 116.05(6) 5_445 5 ?
Mg Mg La 63.56(3) 10_556 5 ?
Mg Mg La 169.59(10) 13_455 5 ?
Mg Mg La 95.19(3) 13 5 ?
Mg Mg La 61.07(4) 9_565 5 ?
La Mg La 110.89(5) . 5 ?
La Mg La 123.88(5) 13_455 5 ?
La Mg La 74.29(2) 13 5 ?
Au Mg La 133.29(4) 9_565 5_455 ?
Au Mg La 116.05(6) 5_545 5_455 ?
Au Mg La 55.74(3) 5_445 5_455 ?
Mg Mg La 63.56(3) 10_556 5_455 ?
Mg Mg La 95.19(3) 13_455 5_455 ?
Mg Mg La 169.59(10) 13 5_455 ?
Mg Mg La 61.07(4) 9_565 5_455 ?
La Mg La 110.89(5) . 5_455 ?
La Mg La 74.29(2) 13_455 5_455 ?
La Mg La 123.88(5) 13 5_455 ?
La Mg La 79.33(4) 5 5_455 ?

loop_
_geom_bond_atom_site_label_1
_geom_bond_atom_site_label_2
_geom_bond_distance
_geom_bond_site_symmetry_2
_geom_bond_publ_flag
Au Mg 2.794(2) 9_565 ?
Au Mg 2.794(2) 2_565 ?
Au Mg 2.8835(13) 14_556 ?
Au Mg 2.8835(13) 5_455 ?
Au Mg 2.8835(13) 5 ?
Au Mg 2.8835(13) 14_456 ?
Au La 3.0621(8) 1_565 ?
Au La 3.1948(6) 5_455 ?
Au La 3.1948(6) 5 ?
La Au 3.0621(8) 1_545 ?
La Au 3.1948(6) 5_545 ?
La Au 3.1948(6) 5_445 ?
La Mg 3.470(2) . ?
La Mg 3.470(2) 10_556 ?
La Mg 3.4890(16) 6 ?
La Mg 3.4890(16) 13_455 ?
La Mg 3.4890(16) 6_455 ?
La Mg 3.4890(16) 13 ?
La Mg 3.5461(15) 5_445 ?
La Mg 3.5461(15) 14_446 ?
La Mg 3.5461(15) 14_546 ?
Mg Au 2.794(2) 9_565 ?
Mg Au 2.8834(13) 5_545 ?
Mg Au 2.8834(13) 5_445 ?
Mg Mg 3.158(4) 10_556 ?
Mg Mg 3.235(3) 13_455 ?
Mg Mg 3.235(3) 13 ?
Mg Mg 3.310(4) 9_565 ?
Mg La 3.4890(16) 13_455 ?
Mg La 3.4890(16) 13 ?
Mg La 3.5461(15) 5 ?
Mg La 3.5461(15) 5_455 ?
